data_7706693
loop_
_publ_author_name
'Mart\'inez-Junquera, M\'onica'
'Lalinde, Elena'
'Moreno, M. Teresa'
'Alfaro-Arnedo, Elvira'
'L\'opez, Ic\'iar P'
'Larr\'ayoz, Ignacio M'
'Pichel, Jos\'e G'

_publ_section_title
;
 Luminescent cyclometalated platinum(ii) complexes with acyclic
 diaminocarbene ligands: structural, photophysical and biological
 properties.
;
_journal_issue 13
_journal_name_full 'Dalton transactions (Cambridge, England : 2003)'
_journal_page_first 4539
_journal_page_last 4554
_journal_paper_doi 10.1039/d1dt00480h
_journal_volume 50
_journal_year 2021
_chemical_formula_moiety 'C23 H24 Cl F2 N3 Pt'
_chemical_formula_sum 'C23 H24 Cl F2 N3 Pt'
_chemical_formula_weight 610.99
_space_group_IT_number 2
_space_group_name_Hall '-P 1'
_space_group_name_H-M_alt 'P -1'
_symmetry_cell_setting triclinic
_symmetry_Int_Tables_number 2
_symmetry_space_group_name_Hall '-P 1'
_symmetry_space_group_name_H-M 'P -1'
_atom_sites_solution_hydrogens mixed
_audit_conform_dict_location ftp://ftp.iucr.org/pub/cif_core.dic
_audit_conform_dict_name cif_core.dic
_audit_conform_dict_version 2.4.3
_audit_creation_date 2020-04-02T17:28:51-00:00
_audit_creation_method 'WinGX routine CIF_UPDATE'
_audit_update_record
;
2021-02-09 deposited with the CCDC.	2021-02-25 downloaded from the CCDC.
;
_cell_angle_alpha 103.864(4)
_cell_angle_beta 97.365(4)
_cell_angle_gamma 108.330(4)
_cell_formula_units_Z 4
_cell_length_a 12.0987(16)
_cell_length_b 12.5647(17)
_cell_length_c 16.133(2)
_cell_measurement_reflns_used 9997
_cell_measurement_temperature 145(2)
_cell_measurement_theta_max 27.92
_cell_measurement_theta_min 2.97
_cell_measurement_wavelength 0.71076
_cell_volume 2204.4(5)
_computing_cell_refinement 'SAINT V8.37A integration software'
_computing_data_collection 'Bruker APEX2 software'
_computing_data_reduction 'SORTAV (Blessing, 1995)'
_computing_molecular_graphics 'Ortep for Windows (Farrugia, 2012)'
_computing_publication_material 'WinGX publication routines (Farrugia, 2012)'
_computing_structure_refinement 'SHELXL-2016/6 (Sheldrick, 2016)'
_diffrn_ambient_temperature 145(2)
_diffrn_detector 'APEX-II CCD'
_diffrn_measured_fraction_theta_full 0.998
_diffrn_measured_fraction_theta_max 0.999
_diffrn_measurement_device '\k-geometry diffractometer'
_diffrn_measurement_device_type 'Bruker APEX-II'
_diffrn_measurement_method '\f or \w oscillation scans'
_diffrn_orient_matrix_UB_11 -0.074625
_diffrn_orient_matrix_UB_12 0.012616
_diffrn_orient_matrix_UB_13 0.012238
_diffrn_orient_matrix_UB_21 -0.020789
_diffrn_orient_matrix_UB_22 -0.069701
_diffrn_orient_matrix_UB_23 0.02254
_diffrn_orient_matrix_UB_31 0.044375
_diffrn_orient_matrix_UB_32 0.051903
_diffrn_orient_matrix_UB_33 0.060226
_diffrn_radiation_monochromator graphite
_diffrn_radiation_probe x-ray
_diffrn_radiation_type MoK\a
_diffrn_radiation_wavelength 0.71076
_diffrn_reflns_av_R_equivalents 0.0415
_diffrn_reflns_av_unetI/netI 0.0151
_diffrn_reflns_Laue_measured_fraction_full 0.998
_diffrn_reflns_Laue_measured_fraction_max 0.999
_diffrn_reflns_limit_h_max 15
_diffrn_reflns_limit_h_min -15
_diffrn_reflns_limit_k_max 15
_diffrn_reflns_limit_k_min -15
_diffrn_reflns_limit_l_max 20
_diffrn_reflns_limit_l_min -20
_diffrn_reflns_number 124249
_diffrn_reflns_point_group_measured_fraction_full 0.998
_diffrn_reflns_point_group_measured_fraction_max 0.999
_diffrn_reflns_theta_full 25.243
_diffrn_reflns_theta_max 26.732
_diffrn_reflns_theta_min 2.877
_diffrn_source 'sealed x-ray tube'
_diffrn_standards_number 0
_exptl_absorpt_coefficient_mu 6.518
_exptl_absorpt_correction_T_max 0.746
_exptl_absorpt_correction_T_min 0.622
_exptl_absorpt_correction_type multi-scan
_exptl_absorpt_process_details
;
SADABS-2014/5 - Bruker AXS area detector scaling and absorption correction
;
_exptl_crystal_colour yellow
_exptl_crystal_density_diffrn 1.841
_exptl_crystal_density_method 'not measured'
_exptl_crystal_description prism
_exptl_crystal_F_000 1184
_exptl_crystal_size_max 0.196
_exptl_crystal_size_mid 0.136
_exptl_crystal_size_min 0.122
_refine_diff_density_max 0.785
_refine_diff_density_min -1.063
_refine_diff_density_rms 0.086
_refine_ls_extinction_method none
_refine_ls_goodness_of_fit_ref 1.077
_refine_ls_hydrogen_treatment mixed
_refine_ls_matrix_type full
_refine_ls_number_constraints 0
_refine_ls_number_parameters 581
_refine_ls_number_reflns 9358
_refine_ls_number_restraints 0
_refine_ls_restrained_S_all 1.077
_refine_ls_R_factor_all 0.0193
_refine_ls_R_factor_gt 0.0156
_refine_ls_shift/su_max 0.004
_refine_ls_shift/su_mean 0
_refine_ls_structure_factor_coef Fsqd
_refine_ls_weighting_details 'w=1/[\s^2^(Fo^2^)+(0.0150P)^2^+1.4586P] where P=(Fo^2^+2Fc^2^)/3'
_refine_ls_weighting_scheme calc
_refine_ls_wR_factor_gt 0.0336
_refine_ls_wR_factor_ref 0.0345
_reflns_Friedel_coverage 0
_reflns_number_gt 8467
_reflns_number_total 9358
_reflns_threshold_expression 'I > 2\s(I)'
_cod_data_source_file d1dt00480h2.cif
_cod_data_source_block 3a
_cod_depositor_comments 'Adding full bibliography for 7706693--7706694.cif.'
_cod_database_code 7706693
_shelx_estimated_absorpt_t_min 0.362
_shelx_estimated_absorpt_t_max 0.504

loop_
_symmetry_equiv_pos_as_xyz
'x, y, z'
'-x, -y, -z'

loop_
_atom_site_label
_atom_site_type_symbol
_atom_site_fract_x
_atom_site_fract_y
_atom_site_fract_z
_atom_site_U_iso_or_equiv
_atom_site_adp_type
_atom_site_occupancy
_atom_site_site_symmetry_order
_atom_site_calc_flag
_atom_site_refinement_flags_posn
_atom_site_refinement_flags_adp
_atom_site_refinement_flags_occupancy
_atom_site_disorder_assembly
_atom_site_disorder_group
C1 C 0.0266(2) 0.1238(2) 0.59139(17) 0.0333(6) Uani 1 1 d . . . . .
H1 H 0.040261 0.186552 0.566235 0.04 Uiso 1 1 calc R U . . .
C2 C -0.0890(2) 0.0488(3) 0.58001(19) 0.0412(7) Uani 1 1 d . . . . .
H2 H -0.15406 0.059871 0.548166 0.049 Uiso 1 1 calc R U . . .
C3 C -0.1080(2) -0.0431(2) 0.6161(2) 0.0440(7) Uani 1 1 d . . . . .
H3 H -0.186548 -0.097383 0.608047 0.053 Uiso 1 1 calc R U . . .
C4 C -0.0128(2) -0.0554(2) 0.66350(18) 0.0392(6) Uani 1 1 d . . . . .
H4 H -0.025527 -0.117927 0.688852 0.047 Uiso 1 1 calc R U . . .
C5 C 0.1027(2) 0.0234(2) 0.67474(15) 0.0289(5) Uani 1 1 d . . . . .
C6 C 0.2140(2) 0.0226(2) 0.72276(15) 0.0279(5) Uani 1 1 d . . . . .
C7 C 0.2222(2) -0.0543(2) 0.77021(17) 0.0355(6) Uani 1 1 d . . . . .
C8 C 0.3282(3) -0.0553(2) 0.81157(17) 0.0397(6) Uani 1 1 d . . . . .
H8 H 0.330975 -0.109488 0.843224 0.048 Uiso 1 1 calc R U . . .
C9 C 0.4302(2) 0.0269(2) 0.80443(16) 0.0345(6) Uani 1 1 d . . . . .
C10 C 0.4303(2) 0.1086(2) 0.76089(15) 0.0279(5) Uani 1 1 d . . . . .
H10 H 0.503556 0.164531 0.759218 0.033 Uiso 1 1 calc R U . . .
C11 C 0.3220(2) 0.10861(19) 0.71925(14) 0.0232(5) Uani 1 1 d . . . . .
C12 C 0.46917(19) 0.31320(19) 0.67440(14) 0.0204(4) Uani 1 1 d . . . . .
C13 C 0.62671(18) 0.50824(19) 0.75431(14) 0.0206(4) Uani 1 1 d . . . . .
C14 C 0.7017(2) 0.5331(2) 0.83543(14) 0.0236(5) Uani 1 1 d . . . . .
C15 C 0.6688(3) 0.4583(3) 0.89471(17) 0.0330(6) Uani 1 1 d . . . . .
C16 C 0.8081(2) 0.6292(2) 0.85935(17) 0.0313(5) Uani 1 1 d . . . . .
H16 H 0.858867 0.649803 0.91522 0.038 Uiso 1 1 calc R U . . .
C17 C 0.8413(2) 0.6951(2) 0.80329(19) 0.0365(6) Uani 1 1 d . . . . .
H17 H 0.914462 0.760137 0.820581 0.044 Uiso 1 1 calc R U . . .
C18 C 0.7679(2) 0.6662(2) 0.72193(18) 0.0336(6) Uani 1 1 d . . . . .
H18 H 0.792242 0.710867 0.68321 0.04 Uiso 1 1 calc R U . . .
C19 C 0.6588(2) 0.5729(2) 0.69579(16) 0.0256(5) Uani 1 1 d . . . . .
C20 C 0.5798(2) 0.5453(2) 0.60734(17) 0.0358(6) Uani 1 1 d . . . . .
H20A H 0.507044 0.477688 0.599255 0.054 Uiso 1 1 calc R U . . .
H20B H 0.558482 0.613407 0.603831 0.054 Uiso 1 1 calc R U . . .
H20C H 0.622509 0.526806 0.561446 0.054 Uiso 1 1 calc R U . . .
C21 C 0.5185(2) 0.1804(2) 0.55785(15) 0.0262(5) Uani 1 1 d . . . . .
H21A H 0.448864 0.116715 0.562777 0.031 Uiso 1 1 calc R U . . .
H21B H 0.586465 0.152633 0.55767 0.031 Uiso 1 1 calc R U . . .
C22 C 0.4893(2) 0.2065(2) 0.47221(15) 0.0307(5) Uani 1 1 d . . . . .
H22A H 0.559433 0.269254 0.466805 0.037 Uiso 1 1 calc R U . . .
H22B H 0.422286 0.235749 0.472867 0.037 Uiso 1 1 calc R U . . .
C23 C 0.4554(3) 0.0984(2) 0.39305(17) 0.0420(7) Uani 1 1 d . . . . .
H23A H 0.437401 0.119067 0.339374 0.063 Uiso 1 1 calc R U . . .
H23B H 0.522161 0.070048 0.391445 0.063 Uiso 1 1 calc R U . . .
H23C H 0.38504 0.036549 0.397506 0.063 Uiso 1 1 calc R U . . .
C24 C 0.3450(2) 0.2884(2) 0.95252(17) 0.0328(6) Uani 1 1 d . . . . .
H24 H 0.408422 0.35545 0.951529 0.039 Uiso 1 1 calc R U . . .
C25 C 0.3705(3) 0.2154(2) 0.99747(19) 0.0406(6) Uani 1 1 d . . . . .
H25 H 0.449911 0.231317 1.026712 0.049 Uiso 1 1 calc R U . . .
C26 C 0.2773(3) 0.1183(3) 0.9987(2) 0.0466(7) Uani 1 1 d . . . . .
H26 H 0.291954 0.066723 1.029604 0.056 Uiso 1 1 calc R U . . .
C27 C 0.1625(3) 0.0964(2) 0.95488(19) 0.0406(6) Uani 1 1 d . . . . .
H27 H 0.098297 0.029517 0.95523 0.049 Uiso 1 1 calc R U . . .
C28 C 0.1418(2) 0.1722(2) 0.91061(16) 0.0288(5) Uani 1 1 d . . . . .
C29 C 0.0259(2) 0.1650(2) 0.86334(15) 0.0286(5) Uani 1 1 d . . . . .
C30 C -0.0836(2) 0.0766(2) 0.85193(18) 0.0376(6) Uani 1 1 d . . . . .
C31 C -0.1907(2) 0.0757(2) 0.81038(17) 0.0409(7) Uani 1 1 d . . . . .
H31 H -0.263997 0.013958 0.803718 0.049 Uiso 1 1 calc R U . . .
C32 C -0.1856(2) 0.1683(3) 0.77942(17) 0.0373(6) Uani 1 1 d . . . . .
C33 C -0.0817(2) 0.2595(2) 0.78727(16) 0.0328(6) Uani 1 1 d . . . . .
H33 H -0.083513 0.322458 0.76488 0.039 Uiso 1 1 calc R U . . .
C34 C 0.0272(2) 0.2585(2) 0.82874(14) 0.0272(5) Uani 1 1 d . . . . .
C35 C 0.1291(2) 0.4783(2) 0.78833(15) 0.0276(3) Uani 1 1 d . . . . .
C36 C 0.1076(2) 0.5488(2) 0.65944(15) 0.0296(5) Uani 1 1 d . . . . .
C37 C -0.0101(2) 0.5339(3) 0.62332(15) 0.0359(6) Uani 1 1 d . . . . .
C38 C -0.1152(3) 0.4369(3) 0.63100(19) 0.0429(7) Uani 1 1 d . . . . .
C39 C -0.0265(3) 0.6124(3) 0.57915(17) 0.0448(7) Uani 1 1 d . . . . .
H39 H -0.105121 0.604802 0.554245 0.054 Uiso 1 1 calc R U . . .
C40 C 0.0688(3) 0.7002(3) 0.57112(18) 0.0499(8) Uani 1 1 d . . . . .
H40 H 0.055391 0.752331 0.540442 0.06 Uiso 1 1 calc R U . . .
C41 C 0.1846(3) 0.7141(3) 0.60707(18) 0.0450(7) Uani 1 1 d . . . . .
H41 H 0.249673 0.775683 0.600909 0.054 Uiso 1 1 calc R U . . .
C42 C 0.2063(2) 0.6384(2) 0.65229(16) 0.0343(6) Uani 1 1 d . . . . .
C43 C 0.3313(3) 0.6533(3) 0.6929(2) 0.0413(7) Uani 1 1 d . . . . .
C44 C 0.0779(2) 0.5816(2) 0.92087(15) 0.0343(6) Uani 1 1 d . . . . .
H44A H 0.119462 0.539657 0.95019 0.041 Uiso 1 1 calc R U . . .
H44B H -0.007155 0.552262 0.924002 0.041 Uiso 1 1 calc R U . . .
C45 C 0.1333(3) 0.7132(3) 0.96801(18) 0.0474(7) Uani 1 1 d . . . . .
H45A H 0.096591 0.75496 0.934806 0.057 Uiso 1 1 calc R U . . .
H45B H 0.114356 0.728205 1.02663 0.057 Uiso 1 1 calc R U . . .
C46 C 0.2661(3) 0.7626(3) 0.9785(2) 0.0524(8) Uani 1 1 d . . . . .
H46A H 0.295983 0.846933 1.009116 0.079 Uiso 1 1 calc R U . . .
H46B H 0.303484 0.723129 1.012638 0.079 Uiso 1 1 calc R U . . .
H46C H 0.285703 0.749909 0.920729 0.079 Uiso 1 1 calc R U . . .
Cl1 Cl 0.25256(5) 0.33120(5) 0.56375(4) 0.02779(12) Uani 1 1 d . . . . .
Cl2 Cl 0.38370(5) 0.52229(5) 0.87964(4) 0.02575(11) Uani 1 1 d . . . . .
F1 F 0.12111(15) -0.13395(15) 0.77919(11) 0.0514(4) Uani 1 1 d . . . . .
F2 F 0.53696(15) 0.02637(15) 0.84379(11) 0.0492(4) Uani 1 1 d . . . . .
F3 F -0.08817(15) -0.01636(14) 0.88254(12) 0.0543(5) Uani 1 1 d . . . . .
F5 F -0.28990(14) 0.17158(17) 0.73774(11) 0.0541(5) Uani 1 1 d . . . . .
N1 N 0.12040(17) 0.11145(17) 0.63669(12) 0.0259(4) Uani 1 1 d . . . . .
N2 N 0.50967(16) 0.41897(16) 0.73414(12) 0.0207(4) Uani 1 1 d . . . . .
N3 N 0.54863(17) 0.28316(17) 0.63334(13) 0.0236(4) Uani 1 1 d . . . . .
N4 N 0.23410(17) 0.26856(17) 0.91014(13) 0.0263(4) Uani 1 1 d . . . . .
N5 N 0.13022(18) 0.46929(19) 0.70418(13) 0.0276(3) Uani 1 1 d . . . . .
N6 N 0.08699(18) 0.55767(19) 0.82892(13) 0.0276(3) Uani 1 1 d . . . . .
Pt1 Pt 0.29778(2) 0.21548(2) 0.65195(2) 0.01954(3) Uani 1 1 d . . . . .
Pt2 Pt 0.18713(2) 0.37894(2) 0.84740(2) 0.02121(3) Uani 1 1 d . . . . .
H15A H 0.597(3) 0.458(3) 0.913(2) 0.064(10) Uiso 1 1 d . . . . .
H15B H 0.662(3) 0.384(3) 0.869(2) 0.053(10) Uiso 1 1 d . . . . .
H15C H 0.732(3) 0.491(3) 0.951(2) 0.055(9) Uiso 1 1 d . . . . .
H38A H -0.179(3) 0.422(3) 0.586(2) 0.052(9) Uiso 1 1 d . . . . .
H38B H -0.100(3) 0.363(3) 0.6247(18) 0.039(8) Uiso 1 1 d . . . . .
H38C H -0.137(3) 0.457(3) 0.691(2) 0.056(9) Uiso 1 1 d . . . . .
H43A H 0.345(3) 0.659(3) 0.754(2) 0.051(9) Uiso 1 1 d . . . . .
H43B H 0.354(3) 0.587(3) 0.664(2) 0.064(10) Uiso 1 1 d . . . . .
H43C H 0.388(3) 0.721(3) 0.690(2) 0.055(9) Uiso 1 1 d . . . . .
H200 H 0.463(2) 0.437(2) 0.7662(18) 0.035(8) Uiso 1 1 d . . . . .
H300 H 0.618(2) 0.329(2) 0.6458(16) 0.023(7) Uiso 1 1 d . . . . .
H500 H 0.165(2) 0.422(2) 0.6787(18) 0.039(8) Uiso 1 1 d . . . . .
H600 H 0.062(2) 0.602(2) 0.7994(18) 0.040(8) Uiso 1 1 d . . . . .

loop_
_atom_site_aniso_label
_atom_site_aniso_U_11
_atom_site_aniso_U_22
_atom_site_aniso_U_33
_atom_site_aniso_U_23
_atom_site_aniso_U_13
_atom_site_aniso_U_12
C1 0.0221(12) 0.0353(14) 0.0367(14) 0.0031(11) 0.0073(10) 0.0081(11)
C2 0.0189(12) 0.0444(16) 0.0468(16) -0.0027(13) 0.0059(11) 0.0061(11)
C3 0.0213(13) 0.0370(15) 0.0531(18) -0.0053(13) 0.0138(12) -0.0051(11)
C4 0.0287(14) 0.0318(14) 0.0434(15) 0.0017(12) 0.0153(12) -0.0032(11)
C5 0.0264(12) 0.0256(12) 0.0261(12) -0.0011(10) 0.0121(10) 0.0019(10)
C6 0.0298(13) 0.0223(11) 0.0237(12) 0.0024(9) 0.0102(10) 0.0003(10)
C7 0.0384(15) 0.0290(13) 0.0317(13) 0.0105(11) 0.0149(11) -0.0017(11)
C8 0.0511(17) 0.0345(14) 0.0306(14) 0.0166(12) 0.0099(12) 0.0058(13)
C9 0.0387(15) 0.0367(14) 0.0266(13) 0.0131(11) 0.0055(11) 0.0093(12)
C10 0.0276(12) 0.0282(12) 0.0249(12) 0.0101(10) 0.0061(10) 0.0044(10)
C11 0.0250(11) 0.0205(11) 0.0193(11) 0.0024(9) 0.0085(9) 0.0031(9)
C12 0.0213(11) 0.0231(11) 0.0187(10) 0.0104(9) 0.0032(8) 0.0076(9)
C13 0.0158(10) 0.0199(11) 0.0235(11) 0.0053(9) 0.0042(8) 0.0039(8)
C14 0.0211(11) 0.0257(12) 0.0228(11) 0.0041(9) 0.0050(9) 0.0091(9)
C15 0.0321(14) 0.0413(16) 0.0240(13) 0.0129(12) 0.0022(11) 0.0100(12)
C16 0.0215(12) 0.0303(13) 0.0319(13) -0.0023(11) -0.0019(10) 0.0071(10)
C17 0.0227(12) 0.0233(12) 0.0527(17) 0.0045(12) 0.0078(12) -0.0009(10)
C18 0.0298(13) 0.0242(12) 0.0480(15) 0.0167(11) 0.0149(12) 0.0045(10)
C19 0.0229(11) 0.0246(12) 0.0319(13) 0.0119(10) 0.0087(10) 0.0081(10)
C20 0.0350(14) 0.0431(15) 0.0354(14) 0.0252(12) 0.0098(11) 0.0114(12)
C21 0.0278(12) 0.0231(11) 0.0282(12) 0.0067(10) 0.0107(10) 0.0086(10)
C22 0.0360(14) 0.0270(12) 0.0280(13) 0.0075(10) 0.0093(10) 0.0095(11)
C23 0.0558(18) 0.0326(14) 0.0299(14) 0.0022(11) 0.0106(13) 0.0105(13)
C24 0.0293(13) 0.0329(14) 0.0404(14) 0.0129(11) 0.0125(11) 0.0135(11)
C25 0.0371(15) 0.0400(15) 0.0531(17) 0.0212(14) 0.0084(13) 0.0202(13)
C26 0.0545(19) 0.0362(16) 0.0600(19) 0.0236(14) 0.0158(15) 0.0228(14)
C27 0.0442(16) 0.0272(13) 0.0523(17) 0.0147(12) 0.0162(13) 0.0111(12)
C28 0.0323(13) 0.0224(12) 0.0296(12) 0.0017(10) 0.0131(10) 0.0091(10)
C29 0.0272(12) 0.0258(12) 0.0245(12) -0.0019(10) 0.0090(10) 0.0042(10)
C30 0.0400(15) 0.0263(13) 0.0357(14) 0.0011(11) 0.0143(12) 0.0011(11)
C31 0.0284(14) 0.0390(15) 0.0341(14) -0.0033(12) 0.0072(11) -0.0056(12)
C32 0.0243(13) 0.0452(16) 0.0279(13) -0.0008(12) 0.0025(10) 0.0031(12)
C33 0.0229(12) 0.0374(14) 0.0289(13) 0.0041(11) 0.0022(10) 0.0041(11)
C34 0.0254(12) 0.0295(12) 0.0193(11) -0.0015(9) 0.0076(9) 0.0056(10)
C35 0.0284(6) 0.0347(7) 0.0209(6) 0.0061(5) 0.0047(5) 0.0148(6)
C36 0.0373(14) 0.0367(14) 0.0178(11) 0.0053(10) 0.0067(10) 0.0192(11)
C37 0.0422(15) 0.0521(17) 0.0185(12) 0.0054(11) 0.0062(11) 0.0278(13)
C38 0.0337(15) 0.061(2) 0.0283(15) 0.0060(14) -0.0018(12) 0.0184(14)
C39 0.0567(19) 0.066(2) 0.0253(13) 0.0119(13) 0.0074(13) 0.0428(17)
C40 0.085(2) 0.059(2) 0.0283(14) 0.0187(14) 0.0153(15) 0.0492(19)
C41 0.067(2) 0.0457(17) 0.0355(15) 0.0187(13) 0.0192(14) 0.0291(16)
C42 0.0462(16) 0.0372(14) 0.0250(12) 0.0097(11) 0.0114(11) 0.0205(12)
C43 0.0388(16) 0.0396(17) 0.0451(18) 0.0169(14) 0.0121(13) 0.0093(14)
C44 0.0401(15) 0.0453(15) 0.0218(12) 0.0067(11) 0.0098(11) 0.0223(13)
C45 0.0592(19) 0.0556(19) 0.0254(14) -0.0015(13) 0.0051(13) 0.0298(16)
C46 0.067(2) 0.0477(18) 0.0381(16) 0.0114(14) -0.0002(15) 0.0211(16)
Cl1 0.0226(3) 0.0316(3) 0.0309(3) 0.0113(2) 0.0045(2) 0.0112(2)
Cl2 0.0185(2) 0.0300(3) 0.0270(3) 0.0082(2) 0.0057(2) 0.0061(2)
F1 0.0478(10) 0.0435(10) 0.0530(10) 0.0247(8) 0.0184(8) -0.0076(8)
F2 0.0429(9) 0.0569(11) 0.0513(10) 0.0340(9) 0.0001(8) 0.0132(8)
F3 0.0493(10) 0.0305(9) 0.0716(12) 0.0186(8) 0.0129(9) -0.0036(8)
F5 0.0206(8) 0.0681(12) 0.0535(11) 0.0118(9) -0.0056(7) -0.0008(8)
N1 0.0202(9) 0.0241(10) 0.0254(10) -0.0019(8) 0.0077(8) 0.0032(8)
N2 0.0160(9) 0.0226(10) 0.0196(9) 0.0055(8) 0.0050(7) 0.0019(8)
N3 0.0171(10) 0.0242(10) 0.0277(10) 0.0080(8) 0.0078(8) 0.0038(8)
N4 0.0259(10) 0.0266(10) 0.0268(10) 0.0047(8) 0.0096(8) 0.0110(8)
N5 0.0284(6) 0.0347(7) 0.0209(6) 0.0061(5) 0.0047(5) 0.0148(6)
N6 0.0284(6) 0.0347(7) 0.0209(6) 0.0061(5) 0.0047(5) 0.0148(6)
Pt1 0.01518(4) 0.01990(4) 0.01979(4) 0.00370(3) 0.00457(3) 0.00266(3)
Pt2 0.01759(4) 0.02461(5) 0.01907(5) 0.00430(3) 0.00481(3) 0.00576(4)

loop_
_atom_type_symbol
_atom_type_description
_atom_type_scat_dispersion_real
_atom_type_scat_dispersion_imag
_atom_type_scat_source
C C 0.0033 0.0016 'International Tables Vol C Tables 4.2.6.8 and 6.1.1.4'
H H 0 0 'International Tables Vol C Tables 4.2.6.8 and 6.1.1.4'
Cl Cl 0.1484 0.1585 'International Tables Vol C Tables 4.2.6.8 and 6.1.1.4'
F F 0.0171 0.0103 'International Tables Vol C Tables 4.2.6.8 and 6.1.1.4'
N N 0.0061 0.0033 'International Tables Vol C Tables 4.2.6.8 and 6.1.1.4'
Pt Pt -1.7033 8.3905 'International Tables Vol C Tables 4.2.6.8 and 6.1.1.4'

loop_
_geom_angle_atom_site_label_1
_geom_angle_atom_site_label_2
_geom_angle_atom_site_label_3
_geom_angle
_geom_angle_site_symmetry_1
_geom_angle_site_symmetry_3
_geom_angle_publ_flag
N1 C1 C2 122.4(3) . . ?
N1 C1 H1 118.8 . . ?
C2 C1 H1 118.8 . . ?
C1 C2 C3 118.4(3) . . ?
C1 C2 H2 120.8 . . ?
C3 C2 H2 120.8 . . ?
C4 C3 C2 119.5(2) . . ?
C4 C3 H3 120.2 . . ?
C2 C3 H3 120.2 . . ?
C3 C4 C5 120.4(3) . . ?
C3 C4 H4 119.8 . . ?
C5 C4 H4 119.8 . . ?
N1 C5 C4 119.4(2) . . ?
N1 C5 C6 113.2(2) . . ?
C4 C5 C6 127.4(2) . . ?
C7 C6 C11 118.2(2) . . ?
C7 C6 C5 125.5(2) . . ?
C11 C6 C5 116.3(2) . . ?
F1 C7 C8 115.9(2) . . ?
F1 C7 C6 120.2(2) . . ?
C8 C7 C6 123.9(2) . . ?
C7 C8 C9 116.0(2) . . ?
C7 C8 H8 122 . . ?
C9 C8 H8 122 . . ?
F2 C9 C10 118.9(2) . . ?
F2 C9 C8 117.1(2) . . ?
C10 C9 C8 124.0(3) . . ?
C9 C10 C11 119.3(2) . . ?
C9 C10 H10 120.3 . . ?
C11 C10 H10 120.3 . . ?
C10 C11 C6 118.6(2) . . ?
C10 C11 Pt1 127.29(17) . . ?
C6 C11 Pt1 114.14(17) . . ?
N3 C12 N2 116.3(2) . . ?
N3 C12 Pt1 125.21(17) . . ?
N2 C12 Pt1 118.43(16) . . ?
C14 C13 C19 122.0(2) . . ?
C14 C13 N2 118.16(19) . . ?
C19 C13 N2 119.68(19) . . ?
C16 C14 C13 118.0(2) . . ?
C16 C14 C15 121.0(2) . . ?
C13 C14 C15 121.1(2) . . ?
C14 C15 H15A 113(2) . . ?
C14 C15 H15B 111(2) . . ?
H15A C15 H15B 109(3) . . ?
C14 C15 H15C 110.0(18) . . ?
H15A C15 H15C 105(3) . . ?
H15B C15 H15C 108(3) . . ?
C17 C16 C14 121.1(2) . . ?
C17 C16 H16 119.4 . . ?
C14 C16 H16 119.4 . . ?
C16 C17 C18 120.0(2) . . ?
C16 C17 H17 120 . . ?
C18 C17 H17 120 . . ?
C17 C18 C19 121.1(2) . . ?
C17 C18 H18 119.4 . . ?
C19 C18 H18 119.4 . . ?
C18 C19 C13 117.7(2) . . ?
C18 C19 C20 119.8(2) . . ?
C13 C19 C20 122.5(2) . . ?
C19 C20 H20A 109.5 . . ?
C19 C20 H20B 109.5 . . ?
H20A C20 H20B 109.5 . . ?
C19 C20 H20C 109.5 . . ?
H20A C20 H20C 109.5 . . ?
H20B C20 H20C 109.5 . . ?
N3 C21 C22 112.11(19) . . ?
N3 C21 H21A 109.2 . . ?
C22 C21 H21A 109.2 . . ?
N3 C21 H21B 109.2 . . ?
C22 C21 H21B 109.2 . . ?
H21A C21 H21B 107.9 . . ?
C21 C22 C23 112.2(2) . . ?
C21 C22 H22A 109.2 . . ?
C23 C22 H22A 109.2 . . ?
C21 C22 H22B 109.2 . . ?
C23 C22 H22B 109.2 . . ?
H22A C22 H22B 107.9 . . ?
C22 C23 H23A 109.5 . . ?
C22 C23 H23B 109.5 . . ?
H23A C23 H23B 109.5 . . ?
C22 C23 H23C 109.5 . . ?
H23A C23 H23C 109.5 . . ?
H23B C23 H23C 109.5 . . ?
N4 C24 C25 122.7(2) . . ?
N4 C24 H24 118.7 . . ?
C25 C24 H24 118.7 . . ?
C24 C25 C26 118.1(3) . . ?
C24 C25 H25 120.9 . . ?
C26 C25 H25 120.9 . . ?
C25 C26 C27 119.8(3) . . ?
C25 C26 H26 120.1 . . ?
C27 C26 H26 120.1 . . ?
C28 C27 C26 119.7(3) . . ?
C28 C27 H27 120.1 . . ?
C26 C27 H27 120.1 . . ?
N4 C28 C27 120.2(2) . . ?
N4 C28 C29 112.6(2) . . ?
C27 C28 C29 127.1(2) . . ?
C30 C29 C34 117.9(2) . . ?
C30 C29 C28 125.9(2) . . ?
C34 C29 C28 116.3(2) . . ?
F3 C30 C31 116.3(2) . . ?
F3 C30 C29 119.7(3) . . ?
C31 C30 C29 124.0(3) . . ?
C32 C31 C30 116.2(2) . . ?
C32 C31 H31 121.9 . . ?
C30 C31 H31 121.9 . . ?
C31 C32 F5 118.3(2) . . ?
C31 C32 C33 124.0(3) . . ?
F5 C32 C33 117.7(3) . . ?
C32 C33 C34 119.3(3) . . ?
C32 C33 H33 120.4 . . ?
C34 C33 H33 120.4 . . ?
C33 C34 C29 118.7(2) . . ?
C33 C34 Pt2 126.5(2) . . ?
C29 C34 Pt2 114.78(17) . . ?
N6 C35 N5 115.9(2) . . ?
N6 C35 Pt2 122.81(17) . . ?
N5 C35 Pt2 121.28(17) . . ?
C42 C36 C37 122.3(2) . . ?
C42 C36 N5 117.6(2) . . ?
C37 C36 N5 120.1(2) . . ?
C39 C37 C36 117.5(3) . . ?
C39 C37 C38 120.7(3) . . ?
C36 C37 C38 121.8(2) . . ?
C37 C38 H38A 108(2) . . ?
C37 C38 H38B 112.6(17) . . ?
H38A C38 H38B 107(3) . . ?
C37 C38 H38C 112.3(18) . . ?
H38A C38 H38C 111(3) . . ?
H38B C38 H38C 105(2) . . ?
C40 C39 C37 121.1(3) . . ?
C40 C39 H39 119.5 . . ?
C37 C39 H39 119.5 . . ?
C39 C40 C41 120.9(3) . . ?
C39 C40 H40 119.5 . . ?
C41 C40 H40 119.5 . . ?
C40 C41 C42 120.5(3) . . ?
C40 C41 H41 119.8 . . ?
C42 C41 H41 119.8 . . ?
C41 C42 C36 117.7(3) . . ?
C41 C42 C43 121.2(3) . . ?
C36 C42 C43 121.1(2) . . ?
C42 C43 H43A 114.8(19) . . ?
C42 C43 H43B 112(2) . . ?
H43A C43 H43B 105(3) . . ?
C42 C43 H43C 113(2) . . ?
H43A C43 H43C 104(3) . . ?
H43B C43 H43C 107(3) . . ?
N6 C44 C45 110.5(2) . . ?
N6 C44 H44A 109.5 . . ?
C45 C44 H44A 109.5 . . ?
N6 C44 H44B 109.5 . . ?
C45 C44 H44B 109.5 . . ?
H44A C44 H44B 108.1 . . ?
C46 C45 C44 113.6(2) . . ?
C46 C45 H45A 108.9 . . ?
C44 C45 H45A 108.9 . . ?
C46 C45 H45B 108.9 . . ?
C44 C45 H45B 108.9 . . ?
H45A C45 H45B 107.7 . . ?
C45 C46 H46A 109.5 . . ?
C45 C46 H46B 109.5 . . ?
H46A C46 H46B 109.5 . . ?
C45 C46 H46C 109.5 . . ?
H46A C46 H46C 109.5 . . ?
H46B C46 H46C 109.5 . . ?
C1 N1 C5 119.8(2) . . ?
C1 N1 Pt1 124.89(17) . . ?
C5 N1 Pt1 115.29(16) . . ?
C12 N2 C13 127.55(19) . . ?
C12 N2 H200 118.2(19) . . ?
C13 N2 H200 114.3(18) . . ?
C12 N3 C21 124.3(2) . . ?
C12 N3 H300 119.2(18) . . ?
C21 N3 H300 115.8(17) . . ?
C24 N4 C28 119.4(2) . . ?
C24 N4 Pt2 124.93(17) . . ?
C28 N4 Pt2 115.59(16) . . ?
C35 N5 C36 125.3(2) . . ?
C35 N5 H500 115.8(18) . . ?
C36 N5 H500 117.0(18) . . ?
C35 N6 C44 124.8(2) . . ?
C35 N6 H600 119.8(18) . . ?
C44 N6 H600 115.5(18) . . ?
C12 Pt1 C11 95.70(9) . . ?
C12 Pt1 N1 176.13(8) . . ?
C11 Pt1 N1 81.03(9) . . ?
C12 Pt1 Cl1 88.86(6) . . ?
C11 Pt1 Cl1 175.03(6) . . ?
N1 Pt1 Cl1 94.48(6) . . ?
C35 Pt2 C34 94.95(10) . . ?
C35 Pt2 N4 175.44(9) . . ?
C34 Pt2 N4 80.72(9) . . ?
C35 Pt2 Cl2 88.30(7) . . ?
C34 Pt2 Cl2 175.99(7) . . ?
N4 Pt2 Cl2 95.97(6) . . ?

loop_
_geom_bond_atom_site_label_1
_geom_bond_atom_site_label_2
_geom_bond_distance
_geom_bond_site_symmetry_2
_geom_bond_publ_flag
C1 N1 1.341(3) . ?
C1 C2 1.378(4) . ?
C1 H1 0.95 . ?
C2 C3 1.384(4) . ?
C2 H2 0.95 . ?
C3 C4 1.371(4) . ?
C3 H3 0.95 . ?
C4 C5 1.394(3) . ?
C4 H4 0.95 . ?
C5 N1 1.362(3) . ?
C5 C6 1.470(4) . ?
C6 C7 1.387(4) . ?
C6 C11 1.428(3) . ?
C7 F1 1.365(3) . ?
C7 C8 1.373(4) . ?
C8 C9 1.377(4) . ?
C8 H8 0.95 . ?
C9 F2 1.367(3) . ?
C9 C10 1.376(3) . ?
C10 C11 1.394(3) . ?
C10 H10 0.95 . ?
C11 Pt1 1.983(2) . ?
C12 N3 1.333(3) . ?
C12 N2 1.338(3) . ?
C12 Pt1 1.983(2) . ?
C13 C14 1.398(3) . ?
C13 C19 1.402(3) . ?
C13 N2 1.441(3) . ?
C14 C16 1.391(3) . ?
C14 C15 1.500(3) . ?
C15 H15A 0.95(4) . ?
C15 H15B 0.90(3) . ?
C15 H15C 1.01(3) . ?
C16 C17 1.381(4) . ?
C16 H16 0.95 . ?
C17 C18 1.384(4) . ?
C17 H17 0.95 . ?
C18 C19 1.393(3) . ?
C18 H18 0.95 . ?
C19 C20 1.508(3) . ?
C20 H20A 0.98 . ?
C20 H20B 0.98 . ?
C20 H20C 0.98 . ?
C21 N3 1.455(3) . ?
C21 C22 1.518(3) . ?
C21 H21A 0.99 . ?
C21 H21B 0.99 . ?
C22 C23 1.526(3) . ?
C22 H22A 0.99 . ?
C22 H22B 0.99 . ?
C23 H23A 0.98 . ?
C23 H23B 0.98 . ?
C23 H23C 0.98 . ?
C24 N4 1.342(3) . ?
C24 C25 1.379(4) . ?
C24 H24 0.95 . ?
C25 C26 1.383(4) . ?
C25 H25 0.95 . ?
C26 C27 1.385(4) . ?
C26 H26 0.95 . ?
C27 C28 1.382(4) . ?
C27 H27 0.95 . ?
C28 N4 1.367(3) . ?
C28 C29 1.473(3) . ?
C29 C30 1.392(3) . ?
C29 C34 1.413(4) . ?
C30 F3 1.361(3) . ?
C30 C31 1.377(4) . ?
C31 C32 1.360(4) . ?
C31 H31 0.95 . ?
C32 F5 1.369(3) . ?
C32 C33 1.376(4) . ?
C33 C34 1.403(3) . ?
C33 H33 0.95 . ?
C34 Pt2 1.979(2) . ?
C35 N6 1.332(3) . ?
C35 N5 1.337(3) . ?
C35 Pt2 1.977(2) . ?
C36 C42 1.399(4) . ?
C36 C37 1.403(4) . ?
C36 N5 1.436(3) . ?
C37 C39 1.395(4) . ?
C37 C38 1.502(4) . ?
C38 H38A 0.93(3) . ?
C38 H38B 0.98(3) . ?
C38 H38C 1.03(3) . ?
C39 C40 1.367(5) . ?
C39 H39 0.95 . ?
C40 C41 1.385(4) . ?
C40 H40 0.95 . ?
C41 C42 1.395(4) . ?
C41 H41 0.95 . ?
C42 C43 1.503(4) . ?
C43 H43A 0.96(3) . ?
C43 H43B 0.99(4) . ?
C43 H43C 0.93(3) . ?
C44 N6 1.467(3) . ?
C44 C45 1.527(4) . ?
C44 H44A 0.99 . ?
C44 H44B 0.99 . ?
C45 C46 1.499(4) . ?
C45 H45A 0.99 . ?
C45 H45B 0.99 . ?
C46 H46A 0.98 . ?
C46 H46B 0.98 . ?
C46 H46C 0.98 . ?
Cl1 Pt1 2.3939(6) . ?
Cl2 Pt2 2.3896(6) . ?
N1 Pt1 2.0786(19) . ?
N2 H200 0.86(3) . ?
N3 H300 0.82(3) . ?
N4 Pt2 2.072(2) . ?
N5 H500 0.89(3) . ?
N6 H600 0.91(3) . ?
